data_1553530
loop_
_publ_author_name
'Li, Zheng-Yu'
'Qi, Feng-Ming'
'Zhi, De-Juan'
'Hu, Qiao-Ling'
'Liu, Ying-Hong'
'Zhang, Zhan-Xin'
'Fei, Dong-Qing'

_publ_section_title
;
 A novel spirocyclic triterpenoid and a new taraxerane triterpenoid from
 Teucrium viscidum
;
_journal_issue 1
_journal_name_full 'Organic Chemistry Frontiers'
_journal_page_first 42
_journal_paper_doi 10.1039/C6QO00460A
_journal_volume 4
_journal_year 2017
_chemical_absolute_configuration unk
_chemical_formula_moiety 'C30 H48 O3, C5 H5 N'
_chemical_formula_sum 'C35 H53 N O3'
_chemical_formula_weight 535.78
_space_group_crystal_system monoclinic
_space_group_IT_number 4
_space_group_name_Hall 'P 2yb'
_space_group_name_H-M_alt 'P 1 21 1'
_atom_sites_solution_hydrogens geom
_atom_sites_solution_primary direct
_audit_creation_date 2016-06-22
_audit_creation_method
;
Olex2 1.2
(compiled 2016.02.19 svn.r3266 for OlexSys, GUI svn.r5155)
;
_audit_update_record
;
2016-08-07 deposited with the CCDC.
2016-10-10 downloaded from the CCDC.
;
_cell_angle_alpha 90
_cell_angle_beta 92.585(6)
_cell_angle_gamma 90
_cell_formula_units_Z 2
_cell_length_a 7.4550(5)
_cell_length_b 11.3624(7)
_cell_length_c 18.4877(13)
_cell_measurement_reflns_used 4452
_cell_measurement_temperature 273.77(10)
_cell_measurement_theta_max 69.8120
_cell_measurement_theta_min 4.5550
_cell_volume 1564.44(18)
_computing_cell_refinement
;
CrysAlisPro, Agilent Technologies,
Version 1.171.37.33 (release 27-03-2014 CrysAlis171 .NET)
(compiled Mar 27 2014,17:12:48)
;
_computing_data_collection
;
CrysAlisPro, Agilent Technologies,
Version 1.171.37.33 (release 27-03-2014 CrysAlis171 .NET)
(compiled Mar 27 2014,17:12:48)
;
_computing_data_reduction
;
CrysAlisPro, Agilent Technologies,
Version 1.171.37.33 (release 27-03-2014 CrysAlis171 .NET)
(compiled Mar 27 2014,17:12:48)
;
_computing_molecular_graphics 'Olex2 (Dolomanov et al., 2009)'
_computing_publication_material 'Olex2 (Dolomanov et al., 2009)'
_computing_structure_refinement 'ShelXL (Sheldrick, 2015)'
_computing_structure_solution 'ShelXS (Sheldrick, 2008)'
_diffrn_ambient_environment air
_diffrn_ambient_temperature 273.77(10)
_diffrn_detector 'CCD plate'
_diffrn_detector_area_resol_mean 16.0733
_diffrn_detector_type Eos
_diffrn_measured_fraction_theta_full 0.991
_diffrn_measured_fraction_theta_max 0.979
_diffrn_measurement_details
;
#__ type_ start__ end____ width___ exp.time_
  1 omega  117.00  177.00   1.0000   14.0000
omega____ theta____ kappa____ phi______ frames
    -      108.0000   77.0000    0.0000 60

#__ type_ start__ end____ width___ exp.time_
  2 omega  124.00  177.00   1.0000   14.0000
omega____ theta____ kappa____ phi______ frames
    -      108.0000   77.0000  -30.0000 53

#__ type_ start__ end____ width___ exp.time_
  3 omega  121.00  173.00   1.0000   14.0000
omega____ theta____ kappa____ phi______ frames
    -      108.0000   63.0000  -90.0000 52

#__ type_ start__ end____ width___ exp.time_
  4 omega  111.00  174.00   1.0000   14.0000
omega____ theta____ kappa____ phi______ frames
    -      108.0000   77.0000  -60.0000 63

#__ type_ start__ end____ width___ exp.time_
  5 omega   88.00  124.00   1.0000   10.0000
omega____ theta____ kappa____ phi______ frames
    -       54.0000   77.0000   60.0000 36

#__ type_ start__ end____ width___ exp.time_
  6 omega   74.00  114.00   1.0000   10.0000
omega____ theta____ kappa____ phi______ frames
    -       54.0000   77.0000   30.0000 40

#__ type_ start__ end____ width___ exp.time_
  7 omega   82.00  108.00   1.0000   14.0000
omega____ theta____ kappa____ phi______ frames
    -      108.0000   38.0000    0.0000 26

#__ type_ start__ end____ width___ exp.time_
  8 omega   91.00  119.00   1.0000   14.0000
omega____ theta____ kappa____ phi______ frames
    -      108.0000   50.0000    0.0000 28

#__ type_ start__ end____ width___ exp.time_
  9 omega   86.00  121.00   1.0000   14.0000
omega____ theta____ kappa____ phi______ frames
    -      108.0000   50.0000  -60.0000 35

#__ type_ start__ end____ width___ exp.time_
 10 omega   86.00  112.00   1.0000   14.0000
omega____ theta____ kappa____ phi______ frames
    -      108.0000   63.0000  -30.0000 26

#__ type_ start__ end____ width___ exp.time_
 11 omega   87.00  112.00   1.0000   14.0000
omega____ theta____ kappa____ phi______ frames
    -      108.0000   50.0000  -30.0000 25

#__ type_ start__ end____ width___ exp.time_
 12 omega   86.00  120.00   1.0000   14.0000
omega____ theta____ kappa____ phi______ frames
    -      108.0000   63.0000    0.0000 34

#__ type_ start__ end____ width___ exp.time_
 13 omega   87.00  112.00   1.0000   14.0000
omega____ theta____ kappa____ phi______ frames
    -      108.0000   63.0000   30.0000 25

#__ type_ start__ end____ width___ exp.time_
 14 omega   88.00  115.00   1.0000   14.0000
omega____ theta____ kappa____ phi______ frames
    -      108.0000   50.0000   30.0000 27

#__ type_ start__ end____ width___ exp.time_
 15 omega   83.00  108.00   1.0000   14.0000
omega____ theta____ kappa____ phi______ frames
    -      108.0000   38.0000   60.0000 25

#__ type_ start__ end____ width___ exp.time_
 16 omega   83.00  108.00   1.0000   14.0000
omega____ theta____ kappa____ phi______ frames
    -      108.0000   38.0000   30.0000 25

#__ type_ start__ end____ width___ exp.time_
 17 omega   78.00  104.00   1.0000   14.0000
omega____ theta____ kappa____ phi______ frames
    -      108.0000   77.0000  -30.0000 26

#__ type_ start__ end____ width___ exp.time_
 18 omega   78.00  104.00   1.0000   14.0000
omega____ theta____ kappa____ phi______ frames
    -      108.0000   77.0000  -60.0000 26

#__ type_ start__ end____ width___ exp.time_
 19 omega   78.00  104.00   1.0000   14.0000
omega____ theta____ kappa____ phi______ frames
    -      108.0000   77.0000    0.0000 26

#__ type_ start__ end____ width___ exp.time_
 20 omega   78.00  147.00   1.0000   14.0000
omega____ theta____ kappa____ phi______ frames
    -      108.0000   77.0000   30.0000 69

#__ type_ start__ end____ width___ exp.time_
 21 omega  112.00  140.00   1.0000   14.0000
omega____ theta____ kappa____ phi______ frames
    -      108.0000   95.0000  131.0000 28

#__ type_ start__ end____ width___ exp.time_
 22 omega   51.00  109.00   1.0000   10.0000
omega____ theta____ kappa____ phi______ frames
    -       54.0000   57.0000    0.0000 58

#__ type_ start__ end____ width___ exp.time_
 23 omega   84.00  177.00   1.0000   14.0000
omega____ theta____ kappa____ phi______ frames
    -      108.0000   77.0000 -120.0000 93

#__ type_ start__ end____ width___ exp.time_
 24 omega   92.00  170.00   1.0000   14.0000
omega____ theta____ kappa____ phi______ frames
    -      108.0000   63.0000 -150.0000 78

#__ type_ start__ end____ width___ exp.time_
 25 omega   86.00  161.00   1.0000   14.0000
omega____ theta____ kappa____ phi______ frames
    -      108.0000   63.0000 -180.0000 75

#__ type_ start__ end____ width___ exp.time_
 26 omega   41.00   93.00   1.0000   14.0000
omega____ theta____ kappa____ phi______ frames
    -      108.0000  -38.0000  -90.0000 52

#__ type_ start__ end____ width___ exp.time_
 27 omega   41.00   95.00   1.0000   14.0000
omega____ theta____ kappa____ phi______ frames
    -      108.0000  -50.0000  -30.0000 54

#__ type_ start__ end____ width___ exp.time_
 28 omega   50.00   95.00   1.0000   10.0000
omega____ theta____ kappa____ phi______ frames
    -       54.0000  -99.0000   90.0000 45

#__ type_ start__ end____ width___ exp.time_
 29 omega  101.00  126.00   1.0000   14.0000
omega____ theta____ kappa____ phi______ frames
    -      108.0000  -77.0000   90.0000 25

#__ type_ start__ end____ width___ exp.time_
 30 omega   52.00   97.00   1.0000   14.0000
omega____ theta____ kappa____ phi______ frames
    -      108.0000  -77.0000   90.0000 45

#__ type_ start__ end____ width___ exp.time_
 31 omega   31.00   78.00   1.0000   10.0000
omega____ theta____ kappa____ phi______ frames
    -       54.0000 -125.0000   90.0000 47

#__ type_ start__ end____ width___ exp.time_
 32 omega   28.00   98.00   1.0000   10.0000
omega____ theta____ kappa____ phi______ frames
    -       54.0000  -19.0000   30.0000 70

#__ type_ start__ end____ width___ exp.time_
 33 omega   37.00   64.00   1.0000    4.0000
omega____ theta____ kappa____ phi______ frames
    -        0.0000   57.0000   90.0000 27

#__ type_ start__ end____ width___ exp.time_
 34 omega   33.00   65.00   1.0000    4.0000
omega____ theta____ kappa____ phi______ frames
    -        0.0000   57.0000   30.0000 32

#__ type_ start__ end____ width___ exp.time_
 35 omega   24.00   79.00   1.0000   10.0000
omega____ theta____ kappa____ phi______ frames
    -       54.0000   77.0000   60.0000 55

#__ type_ start__ end____ width___ exp.time_
 36 omega   25.00   50.00   1.0000   10.0000
omega____ theta____ kappa____ phi______ frames
    -       54.0000   77.0000   30.0000 25

#__ type_ start__ end____ width___ exp.time_
 37 omega    1.00   27.00   1.0000    4.0000
omega____ theta____ kappa____ phi______ frames
    -        0.0000   57.0000   30.0000 26

#__ type_ start__ end____ width___ exp.time_
 38 omega  -14.00   11.00   1.0000    4.0000
omega____ theta____ kappa____ phi______ frames
    -        0.0000   57.0000   90.0000 25

#__ type_ start__ end____ width___ exp.time_
 39 omega  -18.00    8.00   1.0000   10.0000
omega____ theta____ kappa____ phi______ frames
    -       54.0000  -19.0000   30.0000 26

#__ type_ start__ end____ width___ exp.time_
 40 omega   -7.00   18.00   1.0000    4.0000
omega____ theta____ kappa____ phi______ frames
    -        0.0000  -38.0000  -60.0000 25

#__ type_ start__ end____ width___ exp.time_
 41 omega  -16.00   84.00   1.0000   10.0000
omega____ theta____ kappa____ phi______ frames
    -       54.0000  -77.0000 -150.0000 100

#__ type_ start__ end____ width___ exp.time_
 42 omega    1.00   45.00   1.0000   10.0000
omega____ theta____ kappa____ phi______ frames
    -       54.0000  -99.0000   90.0000 44

#__ type_ start__ end____ width___ exp.time_
 43 omega  -71.00  -20.00   1.0000    4.0000
omega____ theta____ kappa____ phi______ frames
    -        0.0000  -38.0000  -60.0000 51
;
_diffrn_measurement_device 'four-circle diffractometer'
_diffrn_measurement_device_type 'SuperNova, Dual, Cu at zero, Eos'
_diffrn_measurement_method '\w scans'
_diffrn_orient_matrix_UB_11 -0.1501848000
_diffrn_orient_matrix_UB_12 -0.0910413000
_diffrn_orient_matrix_UB_13 -0.0148445000
_diffrn_orient_matrix_UB_21 0.0775568000
_diffrn_orient_matrix_UB_22 -0.0286697000
_diffrn_orient_matrix_UB_23 -0.0738163000
_diffrn_orient_matrix_UB_31 0.1191415000
_diffrn_orient_matrix_UB_32 -0.0962051000
_diffrn_orient_matrix_UB_33 0.0360568000
_diffrn_radiation_monochromator mirror
_diffrn_radiation_probe x-ray
_diffrn_radiation_type CuK\a
_diffrn_radiation_wavelength 1.54184
_diffrn_reflns_av_R_equivalents 0.0264
_diffrn_reflns_av_unetI/netI 0.0309
_diffrn_reflns_Laue_measured_fraction_full 0.991
_diffrn_reflns_Laue_measured_fraction_max 0.979
_diffrn_reflns_limit_h_max 8
_diffrn_reflns_limit_h_min -8
_diffrn_reflns_limit_k_max 13
_diffrn_reflns_limit_k_min -13
_diffrn_reflns_limit_l_max 21
_diffrn_reflns_limit_l_min -22
_diffrn_reflns_number 11623
_diffrn_reflns_point_group_measured_fraction_full 0.964
_diffrn_reflns_point_group_measured_fraction_max 0.945
_diffrn_reflns_theta_full 67.684
_diffrn_reflns_theta_max 69.800
_diffrn_reflns_theta_min 4.569
_diffrn_source 'sealed X-ray tube'
_diffrn_source_type 'SuperNova (Cu) X-ray Source'
_exptl_absorpt_coefficient_mu 0.545
_exptl_absorpt_correction_T_max 1.00000
_exptl_absorpt_correction_T_min 0.76709
_exptl_absorpt_correction_type multi-scan
_exptl_absorpt_process_details
;
CrysAlisPro, Agilent Technologies,
Version 1.171.37.33 (release 27-03-2014 CrysAlis171 .NET)
(compiled Mar 27 2014,17:12:48)
Empirical absorption correction using spherical harmonics,
 implemented in SCALE3 ABSPACK scaling algorithm.
;
_exptl_crystal_colour 'clear light colourless'
_exptl_crystal_colour_lustre clear
_exptl_crystal_colour_modifier light
_exptl_crystal_colour_primary colourless
_exptl_crystal_density_diffrn 1.137
_exptl_crystal_description block
_exptl_crystal_F_000 588
_exptl_crystal_size_max 0.21
_exptl_crystal_size_mid 0.15
_exptl_crystal_size_min 0.14
_refine_diff_density_max 0.228
_refine_diff_density_min -0.210
_refine_diff_density_rms 0.049
_refine_ls_abs_structure_details
;
 Flack x determined using 1944 quotients [(I+)-(I-)]/[(I+)+(I-)]
 (Parsons, Flack and Wagner, Acta Cryst. B69 (2013) 249-259).
;
_refine_ls_abs_structure_Flack 0.12(14)
_refine_ls_extinction_method none
_refine_ls_goodness_of_fit_ref 1.040
_refine_ls_hydrogen_treatment constr
_refine_ls_matrix_type full
_refine_ls_number_parameters 361
_refine_ls_number_reflns 5591
_refine_ls_number_restraints 1
_refine_ls_restrained_S_all 1.040
_refine_ls_R_factor_all 0.0628
_refine_ls_R_factor_gt 0.0567
_refine_ls_shift/su_max 0.000
_refine_ls_shift/su_mean 0.000
_refine_ls_structure_factor_coef Fsqd
_refine_ls_weighting_details 'w=1/[\s^2^(Fo^2^)+(0.0991P)^2^+0.2248P] where P=(Fo^2^+2Fc^2^)/3'
_refine_ls_weighting_scheme calc
_refine_ls_wR_factor_gt 0.1539
_refine_ls_wR_factor_ref 0.1616
_reflns_Friedel_coverage 0.832
_reflns_Friedel_fraction_full 0.935
_reflns_Friedel_fraction_max 0.908
_reflns_number_gt 4965
_reflns_number_total 5591
_reflns_threshold_expression 'I > 2\s(I)'
_cod_data_source_file c6qo00460a2.cif
_cod_data_source_block feidq_1210
_cod_database_code 1553530
_shelx_space_group_comment
;
The symmetry employed for this shelxl refinement is uniquely defined
by the following loop, which should always be used as a source of
symmetry information in preference to the above space-group names.
They are only intended as comments.
;
_reflns_odcompleteness_completeness 99.19
_reflns_odcompleteness_iscentric 1
_reflns_odcompleteness_theta 66.97
_olex2_refinement_description
;
1. Fixed Uiso
 At 1.2 times of:
  All C(H) groups, All C(H,H) groups
 At 1.5 times of:
  All C(H,H,H) groups, All O(H) groups
2.a Ternary CH refined with riding coordinates:
 C3(H3A), C5(H5), C9(H9), C18(H18)
2.b Secondary CH2 refined with riding coordinates:
 C1(H1A,H1B), C2(H2A,H2B), C6(H6A,H6B), C7(H7A,H7B), C11(H11A,H11B), C12(H12A,
 H12B), C16(H16A,H16B), C19(H19A,H19B), C21(H21A,H21B), C22(H22A,H22B)
2.c Aromatic/amide H refined with riding coordinates:
 C15(H15), C31(H31), C32(H32), C33(H33), C34(H34), C35(H35)
2.d Idealised Me refined as rotating group:
 C23(H23A,H23B,H23C), C25(H25A,H25B,H25C), C26(H26A,H26B,H26C), C27(H27A,H27B,
 H27C), C28(H28A,H28B,H28C), C29(H29A,H29B,H29C), C30(H30A,H30B,H30C)
2.e Idealised tetrahedral OH refined as rotating group:
 O1(H1), O3(H3)
;
_shelx_shelxl_version_number 2014/7
_olex2_submission_special_instructions 'No special instructions were received'

loop_
_space_group_symop_operation_xyz
'x, y, z'
'-x, y+1/2, -z'

loop_
_atom_site_label
_atom_site_type_symbol
_atom_site_fract_x
_atom_site_fract_y
_atom_site_fract_z
_atom_site_U_iso_or_equiv
_atom_site_adp_type
_atom_site_occupancy
_atom_site_site_symmetry_order
_atom_site_calc_flag
_atom_site_refinement_flags_posn
O1 O 0.7347(6) 0.3550(3) 0.08088(19) 0.0850(11) Uani 1 1 d .
H1 H 0.6519 0.3105 0.0689 0.128 Uiso 1 1 calc GR
O2 O 0.7798(5) 0.5907(3) 0.0860(2) 0.0811(10) Uani 1 1 d .
O3 O 0.5674(6) 0.6837(3) 0.1414(2) 0.0817(10) Uani 1 1 d .
H3 H 0.6012 0.7386 0.1166 0.123 Uiso 1 1 calc GR
C1 C 0.9245(6) 0.4036(4) 0.2717(2) 0.0582(10) Uani 1 1 d .
H1A H 1.0479 0.4129 0.2896 0.070 Uiso 1 1 calc R
H1B H 0.8768 0.3335 0.2937 0.070 Uiso 1 1 calc R
C2 C 0.9217(6) 0.3867(4) 0.1899(2) 0.0650(11) Uani 1 1 d .
H2A H 0.9820 0.4526 0.1681 0.078 Uiso 1 1 calc R
H2B H 0.9873 0.3157 0.1789 0.078 Uiso 1 1 calc R
C3 C 0.7326(7) 0.3776(4) 0.1571(2) 0.0640(11) Uani 1 1 d .
H3A H 0.6780 0.3085 0.1791 0.077 Uiso 1 1 calc R
C4 C 0.6135(5) 0.4842(3) 0.1748(2) 0.0528(9) Uani 1 1 d .
C5 C 0.6242(4) 0.5028(3) 0.2584(2) 0.0458(7) Uani 1 1 d .
H5 H 0.5747 0.4301 0.2778 0.055 Uiso 1 1 calc R
C6 C 0.5025(5) 0.5997(4) 0.2861(2) 0.0513(8) Uani 1 1 d .
H6A H 0.5537 0.6761 0.2760 0.062 Uiso 1 1 calc R
H6B H 0.3855 0.5949 0.2612 0.062 Uiso 1 1 calc R
C7 C 0.4821(4) 0.5866(3) 0.3674(2) 0.0474(8) Uani 1 1 d .
H7A H 0.4224 0.5125 0.3764 0.057 Uiso 1 1 calc R
H7B H 0.4052 0.6493 0.3836 0.057 Uiso 1 1 calc R
C8 C 0.6607(4) 0.5902(3) 0.4127(2) 0.0407(7) Uani 1 1 d .
C9 C 0.7920(4) 0.5019(3) 0.37904(19) 0.0404(7) Uani 1 1 d .
H9 H 0.7354 0.4250 0.3854 0.048 Uiso 1 1 calc R
C10 C 0.8147(4) 0.5113(3) 0.2951(2) 0.0448(8) Uani 1 1 d .
C11 C 0.9722(4) 0.4929(4) 0.4236(2) 0.0505(8) Uani 1 1 d .
H11A H 1.0171 0.4131 0.4199 0.061 Uiso 1 1 calc R
H11B H 1.0585 0.5448 0.4022 0.061 Uiso 1 1 calc R
C12 C 0.9622(4) 0.5240(3) 0.5038(2) 0.0475(8) Uani 1 1 d .
H12A H 0.9856 0.6075 0.5097 0.057 Uiso 1 1 calc R
H12B H 1.0566 0.4819 0.5308 0.057 Uiso 1 1 calc R
C13 C 0.7819(4) 0.4953(3) 0.53673(19) 0.0383(7) Uani 1 1 d .
C14 C 0.6282(4) 0.5524(3) 0.49131(19) 0.0389(7) Uani 1 1 d .
C15 C 0.4706(4) 0.5650(3) 0.5212(2) 0.0455(8) Uani 1 1 d .
H15 H 0.3705 0.5860 0.4922 0.055 Uiso 1 1 calc R
C16 C 0.4513(4) 0.5461(4) 0.6002(2) 0.0510(8) Uani 1 1 d .
H16A H 0.4433 0.4625 0.6102 0.061 Uiso 1 1 calc R
H16B H 0.3419 0.5833 0.6152 0.061 Uiso 1 1 calc R
C17 C 0.6139(4) 0.5988(3) 0.6430(2) 0.0460(8) Uani 1 1 d .
C18 C 0.7899(4) 0.5396(3) 0.6182(2) 0.0424(7) Uani 1 1 d .
H18 H 0.8825 0.6008 0.6213 0.051 Uiso 1 1 calc R
C19 C 0.8508(5) 0.4442(3) 0.6723(2) 0.0523(9) Uani 1 1 d .
H19A H 0.9566 0.4060 0.6545 0.063 Uiso 1 1 calc R
H19B H 0.7570 0.3852 0.6740 0.063 Uiso 1 1 calc R
C20 C 0.8952(5) 0.4880(4) 0.7502(2) 0.0569(9) Uani 1 1 d .
C21 C 0.7690(6) 0.5910(4) 0.7668(2) 0.0579(9) Uani 1 1 d .
H21A H 0.7484 0.5923 0.8183 0.069 Uiso 1 1 calc R
H21B H 0.8254 0.6647 0.7544 0.069 Uiso 1 1 calc R
C22 C 0.5914(5) 0.5794(4) 0.7248(2) 0.0572(10) Uani 1 1 d .
H22A H 0.5075 0.6368 0.7424 0.069 Uiso 1 1 calc R
H22B H 0.5422 0.5016 0.7325 0.069 Uiso 1 1 calc R
C23 C 0.4176(7) 0.4521(5) 0.1497(3) 0.0770(13) Uani 1 1 d .
H23A H 0.3768 0.3873 0.1779 0.116 Uiso 1 1 calc GR
H23B H 0.4141 0.4304 0.0995 0.116 Uiso 1 1 calc GR
H23C H 0.3411 0.5189 0.1562 0.116 Uiso 1 1 calc GR
C24 C 0.6655(6) 0.5914(4) 0.1298(2) 0.0581(9) Uani 1 1 d .
C25 C 0.9157(5) 0.6227(4) 0.2727(2) 0.0568(10) Uani 1 1 d .
H25A H 0.8350 0.6886 0.2714 0.085 Uiso 1 1 calc GR
H25B H 0.9619 0.6113 0.2255 0.085 Uiso 1 1 calc GR
H25C H 1.0134 0.6378 0.3070 0.085 Uiso 1 1 calc GR
C26 C 0.7313(5) 0.7185(3) 0.4155(2) 0.0530(9) Uani 1 1 d .
H26A H 0.8574 0.7183 0.4285 0.080 Uiso 1 1 calc GR
H26B H 0.6684 0.7622 0.4509 0.080 Uiso 1 1 calc GR
H26C H 0.7117 0.7545 0.3688 0.080 Uiso 1 1 calc GR
C27 C 0.7511(5) 0.3606(3) 0.5319(2) 0.0486(8) Uani 1 1 d .
H27A H 0.8510 0.3204 0.5553 0.073 Uiso 1 1 calc GR
H27B H 0.7401 0.3373 0.4820 0.073 Uiso 1 1 calc GR
H27C H 0.6430 0.3406 0.5554 0.073 Uiso 1 1 calc GR
C28 C 0.6200(6) 0.7309(3) 0.6291(3) 0.0637(11) Uani 1 1 d .
H28A H 0.7029 0.7671 0.6636 0.095 Uiso 1 1 calc GR
H28B H 0.5025 0.7637 0.6340 0.095 Uiso 1 1 calc GR
H28C H 0.6583 0.7450 0.5810 0.095 Uiso 1 1 calc GR
C29 C 0.8646(8) 0.3877(5) 0.8034(3) 0.0794(14) Uani 1 1 d .
H29A H 0.9012 0.4125 0.8514 0.119 Uiso 1 1 calc GR
H29B H 0.9338 0.3204 0.7902 0.119 Uiso 1 1 calc GR
H29C H 0.7395 0.3674 0.8018 0.119 Uiso 1 1 calc GR
C30 C 1.0883(7) 0.5307(7) 0.7594(3) 0.0880(17) Uani 1 1 d .
H30A H 1.1119 0.5865 0.7220 0.132 Uiso 1 1 calc GR
H30B H 1.1685 0.4650 0.7561 0.132 Uiso 1 1 calc GR
H30C H 1.1064 0.5676 0.8059 0.132 Uiso 1 1 calc GR
N1 N 0.6547(6) 0.8729(4) 0.0684(2) 0.0752(11) Uani 1 1 d .
C31 C 0.8080(8) 0.8878(6) 0.0369(3) 0.0878(16) Uani 1 1 d .
H31 H 0.8817 0.8228 0.0310 0.105 Uiso 1 1 calc R
C32 C 0.8639(10) 0.9964(8) 0.0121(4) 0.108(2) Uani 1 1 d .
H32 H 0.9725 1.0038 -0.0103 0.129 Uiso 1 1 calc R
C33 C 0.7566(13) 1.0923(6) 0.0211(3) 0.105(2) Uani 1 1 d .
H33 H 0.7922 1.1664 0.0060 0.127 Uiso 1 1 calc R
C34 C 0.6039(11) 1.0780(6) 0.0512(3) 0.0972(19) Uani 1 1 d .
H34 H 0.5280 1.1420 0.0568 0.117 Uiso 1 1 calc R
C35 C 0.5546(9) 0.9690(5) 0.0747(3) 0.0881(16) Uani 1 1 d .
H35 H 0.4450 0.9617 0.0964 0.106 Uiso 1 1 calc R

loop_
_atom_site_aniso_label
_atom_site_aniso_U_11
_atom_site_aniso_U_22
_atom_site_aniso_U_33
_atom_site_aniso_U_23
_atom_site_aniso_U_13
_atom_site_aniso_U_12
O1 0.114(3) 0.077(2) 0.063(2) -0.0159(17) 0.0017(19) -0.002(2)
O2 0.088(2) 0.071(2) 0.087(2) 0.0191(17) 0.0311(19) 0.0084(18)
O3 0.101(3) 0.065(2) 0.082(2) 0.0278(16) 0.0268(19) 0.0217(18)
C1 0.060(2) 0.056(2) 0.060(2) 0.0054(18) 0.0131(18) 0.0162(18)
C2 0.070(3) 0.061(2) 0.065(3) 0.0011(19) 0.014(2) 0.017(2)
C3 0.083(3) 0.045(2) 0.065(3) -0.0022(18) 0.008(2) 0.0001(19)
C4 0.053(2) 0.048(2) 0.058(2) 0.0037(16) 0.0058(16) -0.0040(15)
C5 0.0405(17) 0.0403(16) 0.057(2) 0.0093(15) 0.0068(14) -0.0015(14)
C6 0.0373(17) 0.0540(19) 0.062(2) 0.0064(17) 0.0002(15) 0.0096(15)
C7 0.0313(15) 0.0468(18) 0.064(2) 0.0025(16) 0.0049(14) 0.0061(13)
C8 0.0282(14) 0.0328(14) 0.062(2) 0.0013(14) 0.0062(13) 0.0004(12)
C9 0.0266(14) 0.0371(15) 0.058(2) 0.0027(14) 0.0084(13) 0.0023(12)
C10 0.0358(16) 0.0381(16) 0.061(2) 0.0045(15) 0.0095(14) 0.0037(13)
C11 0.0311(16) 0.062(2) 0.059(2) 0.0030(17) 0.0065(14) 0.0057(15)
C12 0.0274(15) 0.0495(19) 0.066(2) 0.0021(16) 0.0056(14) 0.0004(13)
C13 0.0286(14) 0.0349(15) 0.0518(18) -0.0020(13) 0.0056(12) 0.0011(11)
C14 0.0278(15) 0.0319(13) 0.057(2) -0.0047(13) 0.0057(13) -0.0012(11)
C15 0.0258(15) 0.0523(19) 0.058(2) -0.0042(15) 0.0008(13) 0.0003(12)
C16 0.0302(16) 0.060(2) 0.063(2) -0.0087(17) 0.0097(14) -0.0004(14)
C17 0.0321(15) 0.0445(17) 0.062(2) -0.0105(16) 0.0064(14) 0.0017(13)
C18 0.0289(15) 0.0378(16) 0.061(2) -0.0068(14) 0.0059(13) -0.0001(12)
C19 0.051(2) 0.0478(19) 0.058(2) -0.0023(16) 0.0057(16) 0.0105(16)
C20 0.051(2) 0.067(2) 0.053(2) -0.0024(18) 0.0041(16) 0.0130(18)
C21 0.056(2) 0.063(2) 0.055(2) -0.0144(18) 0.0052(17) 0.0035(19)
C22 0.0442(19) 0.065(2) 0.063(2) -0.0153(19) 0.0095(17) 0.0067(17)
C23 0.068(3) 0.090(3) 0.072(3) 0.007(3) -0.009(2) -0.019(3)
C24 0.062(2) 0.055(2) 0.058(2) 0.0090(18) 0.0079(19) 0.0037(18)
C25 0.047(2) 0.056(2) 0.069(3) 0.0030(18) 0.0155(18) -0.0099(17)
C26 0.048(2) 0.0345(17) 0.077(3) 0.0025(16) 0.0074(18) -0.0030(14)
C27 0.0511(19) 0.0328(15) 0.062(2) -0.0046(15) 0.0052(16) 0.0010(14)
C28 0.067(3) 0.0400(18) 0.084(3) -0.0129(18) -0.004(2) 0.0110(17)
C29 0.100(4) 0.078(3) 0.060(3) 0.003(2) 0.011(3) 0.028(3)
C30 0.052(2) 0.134(5) 0.079(3) 0.000(3) 0.001(2) 0.004(3)
N1 0.095(3) 0.067(2) 0.064(2) 0.0128(18) 0.005(2) 0.002(2)
C31 0.077(3) 0.109(5) 0.078(3) -0.001(3) 0.005(3) 0.013(3)
C32 0.088(4) 0.150(7) 0.087(4) 0.001(4) 0.020(3) -0.037(4)
C33 0.160(7) 0.076(4) 0.080(4) 0.001(3) 0.009(4) -0.023(4)
C34 0.139(6) 0.069(3) 0.084(4) -0.001(3) 0.004(4) 0.001(3)
C35 0.104(4) 0.080(3) 0.083(4) 0.009(3) 0.024(3) 0.009(3)

loop_
_atom_type_symbol
_atom_type_description
_atom_type_scat_dispersion_real
_atom_type_scat_dispersion_imag
_atom_type_scat_source
C C 0.0181 0.0091 'International Tables Vol C Tables 4.2.6.8 and 6.1.1.4'
H H 0.0000 0.0000 'International Tables Vol C Tables 4.2.6.8 and 6.1.1.4'
N N 0.0311 0.0180 'International Tables Vol C Tables 4.2.6.8 and 6.1.1.4'
O O 0.0492 0.0322 'International Tables Vol C Tables 4.2.6.8 and 6.1.1.4'

loop_
_geom_angle_atom_site_label_1
_geom_angle_atom_site_label_2
_geom_angle_atom_site_label_3
_geom_angle
C3 O1 H1 109.5
C24 O3 H3 109.5
H1A C1 H1B 107.7
C2 C1 H1A 108.9
C2 C1 H1B 108.9
C2 C1 C10 113.3(3)
C10 C1 H1A 108.9
C10 C1 H1B 108.9
C1 C2 H2A 109.2
C1 C2 H2B 109.2
H2A C2 H2B 107.9
C3 C2 C1 112.1(4)
C3 C2 H2A 109.2
C3 C2 H2B 109.2
O1 C3 C2 110.7(4)
O1 C3 H3A 106.7
O1 C3 C4 112.3(4)
C2 C3 H3A 106.7
C2 C3 C4 113.3(3)
C4 C3 H3A 106.7
C3 C4 C5 108.2(3)
C3 C4 C23 107.1(4)
C23 C4 C5 109.5(3)
C24 C4 C3 110.2(3)
C24 C4 C5 115.3(3)
C24 C4 C23 106.3(4)
C4 C5 H5 104.2
C6 C5 C4 115.2(3)
C6 C5 H5 104.2
C6 C5 C10 110.7(3)
C10 C5 C4 116.6(3)
C10 C5 H5 104.2
C5 C6 H6A 109.6
C5 C6 H6B 109.6
H6A C6 H6B 108.1
C7 C6 C5 110.3(3)
C7 C6 H6A 109.6
C7 C6 H6B 109.6
C6 C7 H7A 108.7
C6 C7 H7B 108.7
C6 C7 C8 114.3(3)
H7A C7 H7B 107.6
C8 C7 H7A 108.7
C8 C7 H7B 108.7
C7 C8 C9 108.1(3)
C7 C8 C14 109.6(2)
C7 C8 C26 109.0(3)
C14 C8 C9 109.1(3)
C14 C8 C26 107.4(3)
C26 C8 C9 113.7(3)
C8 C9 H9 104.2
C8 C9 C10 116.8(3)
C10 C9 H9 104.2
C11 C9 C8 112.2(3)
C11 C9 H9 104.2
C11 C9 C10 113.6(2)
C1 C10 C5 108.3(3)
C1 C10 C9 107.8(3)
C5 C10 C9 106.9(2)
C25 C10 C1 107.7(3)
C25 C10 C5 112.5(3)
C25 C10 C9 113.4(3)
C9 C11 H11A 108.5
C9 C11 H11B 108.5
H11A C11 H11B 107.5
C12 C11 C9 115.0(3)
C12 C11 H11A 108.5
C12 C11 H11B 108.5
C11 C12 H12A 108.6
C11 C12 H12B 108.6
C11 C12 C13 114.6(3)
H12A C12 H12B 107.6
C13 C12 H12A 108.6
C13 C12 H12B 108.6
C12 C13 C18 108.2(3)
C12 C13 C27 108.5(3)
C14 C13 C12 109.8(3)
C14 C13 C18 112.4(2)
C14 C13 C27 106.3(3)
C27 C13 C18 111.5(3)
C13 C14 C8 119.2(3)
C15 C14 C8 122.7(3)
C15 C14 C13 118.1(3)
C14 C15 H15 119.4
C14 C15 C16 121.2(3)
C16 C15 H15 119.4
C15 C16 H16A 109.7
C15 C16 H16B 109.7
C15 C16 C17 109.8(3)
H16A C16 H16B 108.2
C17 C16 H16A 109.7
C17 C16 H16B 109.7
C16 C17 C18 109.6(3)
C16 C17 C22 109.2(3)
C22 C17 C18 110.8(3)
C28 C17 C16 109.0(3)
C28 C17 C18 110.1(3)
C28 C17 C22 108.1(3)
C13 C18 H18 106.1
C17 C18 C13 114.8(3)
C17 C18 H18 106.1
C19 C18 C13 113.1(3)
C19 C18 C17 110.0(3)
C19 C18 H18 106.1
C18 C19 H19A 108.5
C18 C19 H19B 108.5
C18 C19 C20 115.2(3)
H19A C19 H19B 107.5
C20 C19 H19A 108.5
C20 C19 H19B 108.5
C21 C20 C19 108.9(3)
C29 C20 C19 109.1(4)
C29 C20 C21 109.1(3)
C30 C20 C19 111.6(4)
C30 C20 C21 108.6(4)
C30 C20 C29 109.5(4)
C20 C21 H21A 109.4
C20 C21 H21B 109.4
H21A C21 H21B 108.0
C22 C21 C20 111.1(3)
C22 C21 H21A 109.4
C22 C21 H21B 109.4
C17 C22 H22A 109.4
C17 C22 H22B 109.4
C21 C22 C17 111.1(3)
C21 C22 H22A 109.4
C21 C22 H22B 109.4
H22A C22 H22B 108.0
C4 C23 H23A 109.5
C4 C23 H23B 109.5
C4 C23 H23C 109.5
H23A C23 H23B 109.5
H23A C23 H23C 109.5
H23B C23 H23C 109.5
O2 C24 O3 122.4(4)
O2 C24 C4 124.3(4)
O3 C24 C4 113.2(3)
C10 C25 H25A 109.5
C10 C25 H25B 109.5
C10 C25 H25C 109.5
H25A C25 H25B 109.5
H25A C25 H25C 109.5
H25B C25 H25C 109.5
C8 C26 H26A 109.5
C8 C26 H26B 109.5
C8 C26 H26C 109.5
H26A C26 H26B 109.5
H26A C26 H26C 109.5
H26B C26 H26C 109.5
C13 C27 H27A 109.5
C13 C27 H27B 109.5
C13 C27 H27C 109.5
H27A C27 H27B 109.5
H27A C27 H27C 109.5
H27B C27 H27C 109.5
C17 C28 H28A 109.5
C17 C28 H28B 109.5
C17 C28 H28C 109.5
H28A C28 H28B 109.5
H28A C28 H28C 109.5
H28B C28 H28C 109.5
C20 C29 H29A 109.5
C20 C29 H29B 109.5
C20 C29 H29C 109.5
H29A C29 H29B 109.5
H29A C29 H29C 109.5
H29B C29 H29C 109.5
C20 C30 H30A 109.5
C20 C30 H30B 109.5
C20 C30 H30C 109.5
H30A C30 H30B 109.5
H30A C30 H30C 109.5
H30B C30 H30C 109.5
C31 N1 C35 115.8(5)
N1 C31 H31 118.7
N1 C31 C32 122.6(6)
C32 C31 H31 118.7
C31 C32 H32 120.5
C33 C32 C31 118.9(6)
C33 C32 H32 120.5
C32 C33 H33 120.6
C34 C33 C32 118.8(7)
C34 C33 H33 120.6
C33 C34 H34 119.9
C33 C34 C35 120.1(7)
C35 C34 H34 119.9
N1 C35 C34 123.7(6)
N1 C35 H35 118.1
C34 C35 H35 118.1

loop_
_geom_bond_atom_site_label_1
_geom_bond_atom_site_label_2
_geom_bond_distance
O1 H1 0.8200
O1 C3 1.434(6)
O2 C24 1.202(5)
O3 H3 0.8200
O3 C24 1.302(5)
C1 H1A 0.9700
C1 H1B 0.9700
C1 C2 1.524(6)
C1 C10 1.545(5)
C2 H2A 0.9700
C2 H2B 0.9700
C2 C3 1.512(7)
C3 H3A 0.9800
C3 C4 1.546(6)
C4 C5 1.558(5)
C4 C23 1.555(6)
C4 C24 1.534(5)
C5 H5 0.9800
C5 C6 1.529(5)
C5 C10 1.549(5)
C6 H6A 0.9700
C6 H6B 0.9700
C6 C7 1.525(5)
C7 H7A 0.9700
C7 H7B 0.9700
C7 C8 1.542(5)
C8 C9 1.552(4)
C8 C14 1.545(5)
C8 C26 1.550(4)
C9 H9 0.9800
C9 C10 1.572(5)
C9 C11 1.548(5)
C10 C25 1.539(5)
C11 H11A 0.9700
C11 H11B 0.9700
C11 C12 1.529(5)
C12 H12A 0.9700
C12 H12B 0.9700
C12 C13 1.535(4)
C13 C14 1.533(5)
C13 C18 1.587(5)
C13 C27 1.550(4)
C14 C15 1.328(5)
C15 H15 0.9300
C15 C16 1.490(5)
C16 H16A 0.9700
C16 H16B 0.9700
C16 C17 1.539(5)
C17 C18 1.561(4)
C17 C22 1.545(5)
C17 C28 1.524(5)
C18 H18 0.9800
C18 C19 1.530(5)
C19 H19A 0.9700
C19 H19B 0.9700
C19 C20 1.545(6)
C20 C21 1.542(6)
C20 C29 1.528(7)
C20 C30 1.522(7)
C21 H21A 0.9700
C21 H21B 0.9700
C21 C22 1.510(6)
C22 H22A 0.9700
C22 H22B 0.9700
C23 H23A 0.9600
C23 H23B 0.9600
C23 H23C 0.9600
C25 H25A 0.9600
C25 H25B 0.9600
C25 H25C 0.9600
C26 H26A 0.9600
C26 H26B 0.9600
C26 H26C 0.9600
C27 H27A 0.9600
C27 H27B 0.9600
C27 H27C 0.9600
C28 H28A 0.9600
C28 H28B 0.9600
C28 H28C 0.9600
C29 H29A 0.9600
C29 H29B 0.9600
C29 H29C 0.9600
C30 H30A 0.9600
C30 H30B 0.9600
C30 H30C 0.9600
N1 C31 1.317(7)
N1 C35 1.330(7)
C31 H31 0.9300
C31 C32 1.387(11)
C32 H32 0.9300
C32 C33 1.366(11)
C33 H33 0.9300
C33 C34 1.300(10)
C34 H34 0.9300
C34 C35 1.369(9)
C35 H35 0.9300

loop_
_geom_hbond_atom_site_label_D
_geom_hbond_atom_site_label_H
_geom_hbond_atom_site_label_A
_geom_hbond_distance_DH
_geom_hbond_distance_HA
_geom_hbond_distance_DA
_geom_hbond_angle_DHA
O3 H3 N1 0.82 1.82 2.635(5) 172.1

loop_
_geom_torsion_atom_site_label_1
_geom_torsion_atom_site_label_2
_geom_torsion_atom_site_label_3
_geom_torsion_atom_site_label_4
_geom_torsion
O1 C3 C4 C5 -178.6(3)
O1 C3 C4 C23 63.4(5)
O1 C3 C4 C24 -51.8(5)
C1 C2 C3 O1 -176.7(4)
C1 C2 C3 C4 56.0(5)
C2 C1 C10 C5 51.9(4)
C2 C1 C10 C9 167.2(3)
C2 C1 C10 C25 -70.0(5)
C2 C3 C4 C5 -52.2(4)
C2 C3 C4 C23 -170.1(4)
C2 C3 C4 C24 74.6(5)
C3 C4 C5 C6 -175.6(3)
C3 C4 C5 C10 52.1(4)
C3 C4 C24 O2 1.6(6)
C3 C4 C24 O3 178.8(4)
C4 C5 C6 C7 163.5(3)
C4 C5 C10 C1 -52.0(4)
C4 C5 C10 C9 -167.9(3)
C4 C5 C10 C25 66.9(4)
C5 C4 C24 O2 124.4(5)
C5 C4 C24 O3 -58.4(5)
C5 C6 C7 C8 58.0(4)
C6 C5 C10 C1 173.7(3)
C6 C5 C10 C9 57.8(3)
C6 C5 C10 C25 -67.4(4)
C6 C7 C8 C9 -50.3(4)
C6 C7 C8 C14 -169.0(3)
C6 C7 C8 C26 73.7(4)
C7 C8 C9 C10 50.0(3)
C7 C8 C9 C11 -176.4(3)
C7 C8 C14 C13 152.4(3)
C7 C8 C14 C15 -26.2(4)
C8 C9 C10 C1 -170.7(3)
C8 C9 C10 C5 -54.4(4)
C8 C9 C10 C25 70.2(4)
C8 C9 C11 C12 25.6(4)
C8 C14 C15 C16 -169.9(3)
C9 C8 C14 C13 34.3(4)
C9 C8 C14 C15 -144.3(3)
C9 C11 C12 C13 31.1(5)
C10 C1 C2 C3 -55.9(5)
C10 C5 C6 C7 -61.5(4)
C10 C9 C11 C12 160.8(3)
C11 C9 C10 C1 56.4(4)
C11 C9 C10 C5 172.6(3)
C11 C9 C10 C25 -62.7(4)
C11 C12 C13 C14 -53.7(4)
C11 C12 C13 C18 -176.7(3)
C11 C12 C13 C27 62.2(4)
C12 C13 C14 C8 19.4(4)
C12 C13 C14 C15 -161.9(3)
C12 C13 C18 C17 139.5(3)
C12 C13 C18 C19 -93.1(3)
C13 C14 C15 C16 11.5(5)
C13 C18 C19 C20 169.0(3)
C14 C8 C9 C10 169.1(3)
C14 C8 C9 C11 -57.3(3)
C14 C13 C18 C17 18.1(4)
C14 C13 C18 C19 145.5(3)
C14 C15 C16 C17 40.5(5)
C15 C16 C17 C18 -58.8(4)
C15 C16 C17 C22 179.6(3)
C15 C16 C17 C28 61.7(4)
C16 C17 C18 C13 29.3(4)
C16 C17 C18 C19 -99.7(4)
C16 C17 C22 C21 160.8(3)
C17 C18 C19 C20 -61.2(4)
C18 C13 C14 C8 140.0(3)
C18 C13 C14 C15 -41.3(4)
C18 C17 C22 C21 40.0(4)
C18 C19 C20 C21 33.8(5)
C18 C19 C20 C29 152.8(4)
C18 C19 C20 C30 -86.0(5)
C19 C20 C21 C22 29.3(5)
C20 C21 C22 C17 -69.1(5)
C22 C17 C18 C13 149.9(3)
C22 C17 C18 C19 20.9(4)
C23 C4 C5 C6 -59.2(4)
C23 C4 C5 C10 168.4(3)
C23 C4 C24 O2 -114.1(5)
C23 C4 C24 O3 63.1(5)
C24 C4 C5 C6 60.5(4)
C24 C4 C5 C10 -71.8(4)
C26 C8 C9 C10 -71.2(4)
C26 C8 C9 C11 62.5(4)
C26 C8 C14 C13 -89.3(3)
C26 C8 C14 C15 92.1(4)
C27 C13 C14 C8 -97.7(3)
C27 C13 C14 C15 80.9(4)
C27 C13 C18 C17 -101.2(3)
C27 C13 C18 C19 26.2(4)
C28 C17 C18 C13 -90.6(4)
C28 C17 C18 C19 140.5(3)
C28 C17 C22 C21 -80.7(4)
C29 C20 C21 C22 -89.7(5)
C30 C20 C21 C22 151.0(4)
N1 C31 C32 C33 0.5(10)
C31 N1 C35 C34 -0.6(9)
C31 C32 C33 C34 -1.4(11)
C32 C33 C34 C35 1.4(11)
C33 C34 C35 N1 -0.4(11)
C35 N1 C31 C32 0.5(9)
